data_7003571
loop_
_publ_author_name
'G\"artner, Martin'
'G\"orls, Helmar'
'Westerhausen, Matthias'

_publ_section_title
;
 Synthesis and structural variations of substituted phenylamide
 complexes of the heavy alkaline earth metals calcium, strontium and
 barium
;
_journal_issue 12
_journal_name_full 'Dalton Transactions'
_journal_page_first 1574
_journal_page_last 1582
_journal_paper_doi 10.1039/b717267b
_journal_year 2008
_chemical_formula_sum 'C78 H118 Ca3 N6 O6'
_chemical_formula_weight 1356.02
_chemical_name_systematic
;
?
;
_space_group_IT_number 2
_symmetry_cell_setting triclinic
_symmetry_space_group_name_Hall '-P 1'
_symmetry_space_group_name_H-M 'P -1'
_atom_sites_solution_hydrogens geom
_atom_sites_solution_primary direct
_atom_sites_solution_secondary difmap
_audit_creation_method SHELXL-97
_cell_angle_alpha 86.198(3)
_cell_angle_beta 87.461(3)
_cell_angle_gamma 87.973(3)
_cell_formula_units_Z 1
_cell_length_a 12.418(3)
_cell_length_b 12.619(3)
_cell_length_c 12.762(3)
_cell_measurement_temperature 183(2)
_cell_volume 1992.4(8)
_computing_cell_refinement DENZO
_computing_data_collection COLLECT
_computing_data_reduction DENZO
_computing_molecular_graphics SHELXTL/PC
_computing_publication_material SHELXL-97
_computing_structure_refinement 'SHELXL-97 (Sheldrick, 1997)'
_computing_structure_solution 'SHELXS-97 (Sheldrick, 1990)'
_diffrn_ambient_temperature 183(2)
_diffrn_measured_fraction_theta_full 0.610
_diffrn_measured_fraction_theta_max 0.525
_diffrn_measurement_device_type KappaCCD
_diffrn_measurement_method 'phi- + omega-scan'
_diffrn_radiation_monochromator graphite
_diffrn_radiation_source 'fine-focus sealed tube'
_diffrn_radiation_type MoK\a
_diffrn_radiation_wavelength 0.71073
_diffrn_reflns_av_R_equivalents 0.0809
_diffrn_reflns_av_sigmaI/netI 0.0818
_diffrn_reflns_limit_h_max 16
_diffrn_reflns_limit_h_min -13
_diffrn_reflns_limit_k_max 13
_diffrn_reflns_limit_k_min -16
_diffrn_reflns_limit_l_max 16
_diffrn_reflns_limit_l_min -15
_diffrn_reflns_number 6705
_diffrn_reflns_theta_full 28.02
_diffrn_reflns_theta_max 28.02
_diffrn_reflns_theta_min 2.67
_exptl_absorpt_coefficient_mu 0.259
_exptl_absorpt_correction_T_max 0.9783
_exptl_absorpt_correction_T_min 0.9233
_exptl_absorpt_correction_type multi-scan
_exptl_absorpt_process_details
;
[c.f. r.h. blessing, acta cryst. (1995), a51, 33-38]
;
_exptl_crystal_colour colourless
_exptl_crystal_density_diffrn 1.130
_exptl_crystal_density_method 'not measured'
_exptl_crystal_description prism
_exptl_crystal_F_000 736
_exptl_crystal_size_max 0.05
_exptl_crystal_size_mid 0.05
_exptl_crystal_size_min 0.05
_refine_diff_density_max 0.361
_refine_diff_density_min -0.494
_refine_diff_density_rms 0.071
_refine_ls_extinction_method none
_refine_ls_goodness_of_fit_ref 1.020
_refine_ls_hydrogen_treatment constr
_refine_ls_matrix_type full
_refine_ls_number_parameters 430
_refine_ls_number_reflns 5061
_refine_ls_number_restraints 0
_refine_ls_restrained_S_all 1.020
_refine_ls_R_factor_all 0.1416
_refine_ls_R_factor_gt 0.0890
_refine_ls_shift/su_max 0.003
_refine_ls_shift/su_mean 0.000
_refine_ls_structure_factor_coef Fsqd
_refine_ls_weighting_details 'calc w=1/[\s^2^(Fo^2^)+(0.1325P)^2^+4.5641P] where P=(Fo^2^+2Fc^2^)/3'
_refine_ls_weighting_scheme calc
_refine_ls_wR_factor_gt 0.2339
_refine_ls_wR_factor_ref 0.2872
_reflns_number_gt 3108
_reflns_number_total 5061
_reflns_threshold_expression >2sigma(I)
_cod_data_source_file b717267b.txt
_cod_data_source_block FO3189
_cod_original_cell_volume 1992.4(7)
_cod_original_sg_symbol_H-M P-1
_cod_database_code 7003571

loop_
_symmetry_equiv_pos_as_xyz
'x, y, z'
'-x, -y, -z'

loop_
_atom_site_label
_atom_site_type_symbol
_atom_site_fract_x
_atom_site_fract_y
_atom_site_fract_z
_atom_site_U_iso_or_equiv
_atom_site_adp_type
_atom_site_occupancy
_atom_site_symmetry_multiplicity
_atom_site_calc_flag
_atom_site_refinement_flags
_atom_site_disorder_assembly
_atom_site_disorder_group
Ca1 Ca 0.64884(9) 0.14895(10) 0.14901(10) 0.0392(4) Uani 1 1 d . . .
Ca2 Ca 0.5000 0.0000 0.0000 0.0394(5) Uani 1 2 d S . .
O1 O 0.7539(4) 0.1047(4) 0.3109(4) 0.0591(13) Uani 1 1 d . . .
O2 O 0.6049(4) 0.3116(4) 0.2538(4) 0.0579(13) Uani 1 1 d . . .
O3 O 0.8120(4) 0.2530(4) 0.1053(4) 0.0589(13) Uani 1 1 d . . .
N1 N 0.4571(4) 0.1676(4) 0.1057(4) 0.0455(13) Uani 1 1 d . . .
H1A H 0.4638 0.2190 0.0503 0.055 Uiso 1 1 calc R . .
N2 N 0.6670(4) 0.1062(4) -0.0428(4) 0.0449(13) Uani 1 1 d . . .
H2A H 0.7180 0.0506 -0.0360 0.054 Uiso 1 1 calc R . .
N3 N 0.6063(4) -0.0427(4) 0.1676(4) 0.0460(13) Uani 1 1 d . . .
H3B H 0.5489 -0.0382 0.2166 0.055 Uiso 1 1 calc R . .
C1 C 0.3701(5) 0.2151(5) 0.1614(6) 0.0477(16) Uani 1 1 d . . .
C2 C 0.3020(5) 0.2960(6) 0.1131(7) 0.0592(19) Uani 1 1 d . . .
C3 C 0.2144(6) 0.3403(7) 0.1739(8) 0.076(2) Uani 1 1 d . . .
H3A H 0.1700 0.3941 0.1406 0.091 Uiso 1 1 calc R . .
C4 C 0.1904(6) 0.3104(8) 0.2772(8) 0.076(2) Uani 1 1 d . . .
C5 C 0.2579(6) 0.2354(7) 0.3262(7) 0.067(2) Uani 1 1 d . . .
H5A H 0.2457 0.2161 0.3989 0.081 Uiso 1 1 calc R . .
C6 C 0.3456(5) 0.1864(6) 0.2700(6) 0.0577(18) Uani 1 1 d . . .
C7 C 0.3213(7) 0.3367(8) 0.0001(7) 0.081(3) Uani 1 1 d . . .
H7A H 0.3282 0.2765 -0.0448 0.122 Uiso 1 1 calc R . .
H7B H 0.3877 0.3766 -0.0065 0.122 Uiso 1 1 calc R . .
H7C H 0.2604 0.3833 -0.0217 0.122 Uiso 1 1 calc R . .
C8 C 0.0906(8) 0.3581(11) 0.3417(10) 0.120(4) Uani 1 1 d . . .
H8A H 0.0252 0.3539 0.3020 0.179 Uiso 1 1 calc R . .
H8B H 0.1029 0.4326 0.3535 0.179 Uiso 1 1 calc R . .
H8C H 0.0816 0.3176 0.4095 0.179 Uiso 1 1 calc R . .
C9 C 0.4120(7) 0.1006(8) 0.3253(7) 0.089(3) Uani 1 1 d . . .
H9A H 0.3868 0.0917 0.3991 0.133 Uiso 1 1 calc R . .
H9B H 0.4879 0.1202 0.3214 0.133 Uiso 1 1 calc R . .
H9C H 0.4050 0.0338 0.2916 0.133 Uiso 1 1 calc R . .
C10 C 0.7150(5) 0.1617(6) -0.1305(5) 0.0460(16) Uani 1 1 d . . .
C11 C 0.7971(6) 0.1133(7) -0.2000(6) 0.058(2) Uani 1 1 d . . .
C12 C 0.8414(7) 0.1718(8) -0.2863(6) 0.079(3) Uani 1 1 d . . .
H12A H 0.8942 0.1385 -0.3305 0.095 Uiso 1 1 calc R . .
C13 C 0.8109(7) 0.2778(9) -0.3102(7) 0.080(3) Uani 1 1 d . . .
C14 C 0.7348(7) 0.3259(7) -0.2415(7) 0.073(3) Uani 1 1 d . . .
H14A H 0.7155 0.3988 -0.2553 0.088 Uiso 1 1 calc R . .
C15 C 0.6863(5) 0.2706(6) -0.1537(6) 0.0572(19) Uani 1 1 d . . .
C16 C 0.8371(6) 0.0007(7) -0.1781(7) 0.077(2) Uani 1 1 d . . .
H16A H 0.8819 -0.0218 -0.2383 0.116 Uiso 1 1 calc R . .
H16B H 0.7755 -0.0457 -0.1665 0.116 Uiso 1 1 calc R . .
H16C H 0.8800 -0.0038 -0.1153 0.116 Uiso 1 1 calc R . .
C17 C 0.8554(10) 0.3405(10) -0.4085(8) 0.119(4) Uani 1 1 d . . .
H17A H 0.8575 0.2955 -0.4683 0.179 Uiso 1 1 calc R . .
H17B H 0.9284 0.3626 -0.3965 0.179 Uiso 1 1 calc R . .
H17C H 0.8087 0.4034 -0.4235 0.179 Uiso 1 1 calc R . .
C18 C 0.6017(7) 0.3261(8) -0.0879(8) 0.086(3) Uani 1 1 d . . .
H18A H 0.6022 0.4027 -0.1065 0.129 Uiso 1 1 calc R . .
H18B H 0.6168 0.3126 -0.0134 0.129 Uiso 1 1 calc R . .
H18C H 0.5307 0.2993 -0.1009 0.129 Uiso 1 1 calc R . .
C19 C 0.6617(5) -0.1310(5) 0.2156(5) 0.0467(16) Uani 1 1 d . . .
C20 C 0.6141(6) -0.1992(6) 0.2964(6) 0.059(2) Uani 1 1 d . . .
C21 C 0.6741(8) -0.2870(7) 0.3397(7) 0.077(3) Uani 1 1 d . . .
H21A H 0.6396 -0.3325 0.3922 0.092 Uiso 1 1 calc R . .
C22 C 0.7791(8) -0.3106(6) 0.3107(7) 0.076(3) Uani 1 1 d . . .
C23 C 0.8262(6) -0.2411(7) 0.2361(7) 0.068(2) Uani 1 1 d . . .
H23A H 0.9002 -0.2531 0.2168 0.082 Uiso 1 1 calc R . .
C24 C 0.7718(6) -0.1539(6) 0.1869(6) 0.0576(19) Uani 1 1 d . . .
C25 C 0.8390(10) -0.4074(9) 0.3584(10) 0.122(5) Uani 1 1 d . . .
H25A H 0.8018 -0.4321 0.4244 0.183 Uiso 1 1 calc R . .
H25B H 0.9127 -0.3887 0.3725 0.183 Uiso 1 1 calc R . .
H25C H 0.8414 -0.4640 0.3093 0.183 Uiso 1 1 calc R . .
C26 C 0.4999(6) -0.1789(7) 0.3374(7) 0.079(3) Uani 1 1 d . . .
H26A H 0.4760 -0.2408 0.3817 0.118 Uiso 1 1 calc R . .
H26B H 0.4525 -0.1666 0.2781 0.118 Uiso 1 1 calc R . .
H26C H 0.4970 -0.1163 0.3790 0.118 Uiso 1 1 calc R . .
C27 C 0.8256(7) -0.0870(8) 0.1013(8) 0.086(3) Uani 1 1 d . . .
H27A H 0.9029 -0.1056 0.0976 0.128 Uiso 1 1 calc R . .
H27B H 0.8152 -0.0119 0.1157 0.128 Uiso 1 1 calc R . .
H27C H 0.7943 -0.0994 0.0342 0.128 Uiso 1 1 calc R . .
C28 C 0.8647(7) 0.1226(11) 0.3204(9) 0.120(5) Uani 1 1 d . . .
H28A H 0.9057 0.1716 0.2767 0.144 Uiso 1 1 calc R . .
C29 C 0.9062(8) 0.0553(13) 0.4061(9) 0.138(6) Uani 1 1 d . . .
H29A H 0.9331 0.0990 0.4604 0.165 Uiso 1 1 calc R . .
H29B H 0.9664 0.0090 0.3805 0.165 Uiso 1 1 calc R . .
C30 C 0.8172(9) -0.0088(11) 0.4498(10) 0.125(5) Uani 1 1 d . . .
H30A H 0.8137 -0.0101 0.5275 0.150 Uiso 1 1 calc R . .
H30B H 0.8259 -0.0827 0.4283 0.150 Uiso 1 1 calc R . .
C31 C 0.7197(6) 0.0430(7) 0.4065(6) 0.069(2) Uani 1 1 d . . .
H31A H 0.6678 -0.0108 0.3903 0.083 Uiso 1 1 calc R . .
H31B H 0.6844 0.0902 0.4577 0.083 Uiso 1 1 calc R . .
C32 C 0.5430(7) 0.4064(6) 0.2179(7) 0.067(2) Uani 1 1 d . . .
H32A H 0.4882 0.3883 0.1685 0.081 Uiso 1 1 calc R . .
H32B H 0.5910 0.4596 0.1819 0.081 Uiso 1 1 calc R . .
C33 C 0.4894(10) 0.4495(10) 0.3153(9) 0.111(4) Uani 1 1 d . . .
H33A H 0.4144 0.4253 0.3252 0.133 Uiso 1 1 calc R . .
H33B H 0.4879 0.5281 0.3101 0.133 Uiso 1 1 calc R . .
C34 C 0.5565(12) 0.4064(11) 0.4063(9) 0.137(5) Uani 1 1 d . . .
H34A H 0.6011 0.4627 0.4308 0.164 Uiso 1 1 calc R . .
H34B H 0.5097 0.3785 0.4658 0.164 Uiso 1 1 calc R . .
C35 C 0.6255(11) 0.3203(10) 0.3636(8) 0.111(4) Uani 1 1 d . . .
H35A H 0.7024 0.3356 0.3710 0.133 Uiso 1 1 calc R . .
H35B H 0.6103 0.2522 0.4036 0.133 Uiso 1 1 calc R . .
C36 C 0.9070(6) 0.2193(7) 0.0429(6) 0.067(2) Uani 1 1 d . . .
H36A H 0.9612 0.1833 0.0889 0.080 Uiso 1 1 calc R . .
H36B H 0.8869 0.1694 -0.0091 0.080 Uiso 1 1 calc R . .
C37 C 0.9505(9) 0.3154(10) -0.0102(10) 0.114(4) Uani 1 1 d . . .
H37A H 0.9254 0.3258 -0.0828 0.136 Uiso 1 1 calc R . .
H37B H 1.0303 0.3120 -0.0126 0.136 Uiso 1 1 calc R . .
C38 C 0.9063(9) 0.4056(9) 0.0572(12) 0.130(5) Uani 1 1 d . . .
H38A H 0.9642 0.4309 0.0993 0.156 Uiso 1 1 calc R . .
H38B H 0.8789 0.4661 0.0115 0.156 Uiso 1 1 calc R . .
C39 C 0.8222(9) 0.3644(8) 0.1240(11) 0.114(4) Uani 1 1 d . . .
H39A H 0.7537 0.4040 0.1093 0.137 Uiso 1 1 calc R . .
H39B H 0.8384 0.3718 0.1983 0.137 Uiso 1 1 calc R . .

loop_
_atom_site_aniso_label
_atom_site_aniso_U_11
_atom_site_aniso_U_22
_atom_site_aniso_U_33
_atom_site_aniso_U_23
_atom_site_aniso_U_13
_atom_site_aniso_U_12
Ca1 0.0407(7) 0.0389(7) 0.0377(8) 0.0012(5) -0.0031(5) -0.0011(5)
Ca2 0.0417(9) 0.0384(10) 0.0377(10) 0.0016(8) -0.0029(7) -0.0011(7)
O1 0.059(3) 0.065(3) 0.053(3) 0.006(3) -0.017(2) -0.003(2)
O2 0.067(3) 0.052(3) 0.056(3) -0.016(2) -0.003(2) 0.012(2)
O3 0.053(3) 0.060(3) 0.063(3) 0.003(3) 0.005(2) -0.015(2)
N1 0.045(3) 0.040(3) 0.051(3) -0.002(2) 0.002(2) 0.004(2)
N2 0.041(3) 0.051(3) 0.041(3) 0.007(3) 0.000(2) 0.000(2)
N3 0.061(3) 0.034(3) 0.042(3) 0.001(2) -0.002(2) 0.006(2)
C1 0.044(3) 0.048(4) 0.053(4) -0.011(3) 0.001(3) -0.006(3)
C2 0.043(4) 0.051(4) 0.084(6) -0.016(4) -0.009(3) 0.016(3)
C3 0.058(5) 0.072(6) 0.099(8) -0.019(5) -0.011(4) 0.015(4)
C4 0.053(5) 0.076(6) 0.101(8) -0.033(5) 0.008(4) 0.011(4)
C5 0.069(5) 0.071(6) 0.064(5) -0.017(4) 0.018(4) -0.014(4)
C6 0.051(4) 0.057(5) 0.064(5) -0.012(4) 0.007(3) 0.005(3)
C7 0.081(6) 0.076(6) 0.085(7) 0.006(5) -0.025(4) 0.024(4)
C8 0.088(7) 0.128(11) 0.142(11) -0.050(8) 0.027(7) 0.032(6)
C9 0.091(6) 0.100(8) 0.068(6) 0.026(5) 0.029(5) 0.002(5)
C10 0.051(4) 0.054(4) 0.034(4) -0.003(3) -0.003(3) -0.009(3)
C11 0.053(4) 0.077(6) 0.044(4) -0.005(4) 0.006(3) -0.023(4)
C12 0.076(5) 0.103(8) 0.057(6) 0.000(5) 0.018(4) -0.031(5)
C13 0.076(6) 0.110(8) 0.054(5) 0.006(5) 0.015(4) -0.037(5)
C14 0.075(5) 0.074(6) 0.069(6) 0.023(5) -0.021(4) -0.019(4)
C15 0.053(4) 0.071(5) 0.046(4) 0.008(4) 0.001(3) -0.004(3)
C16 0.066(5) 0.083(7) 0.082(6) -0.020(5) 0.022(4) -0.008(4)
C17 0.144(10) 0.131(11) 0.079(7) 0.027(7) 0.034(6) -0.053(8)
C18 0.095(7) 0.075(7) 0.082(7) 0.027(5) 0.003(5) 0.016(5)
C19 0.057(4) 0.035(4) 0.048(4) 0.003(3) -0.015(3) 0.005(3)
C20 0.079(5) 0.044(4) 0.052(5) 0.014(4) -0.020(3) -0.007(3)
C21 0.097(6) 0.053(5) 0.080(6) 0.026(5) -0.033(5) -0.007(4)
C22 0.104(7) 0.042(5) 0.083(7) 0.005(4) -0.039(5) 0.017(4)
C23 0.068(5) 0.063(5) 0.076(6) -0.014(4) -0.023(4) 0.022(4)
C24 0.072(5) 0.049(4) 0.052(5) 0.000(4) -0.013(3) 0.012(3)
C25 0.142(10) 0.076(7) 0.146(11) 0.030(8) -0.063(8) 0.028(7)
C26 0.072(5) 0.080(6) 0.080(6) 0.039(5) -0.011(4) -0.019(4)
C27 0.065(5) 0.091(7) 0.095(7) 0.012(6) 0.008(4) 0.026(4)
C28 0.049(5) 0.190(12) 0.115(9) 0.074(9) -0.041(5) -0.029(6)
C29 0.071(6) 0.230(17) 0.101(9) 0.070(10) -0.017(6) 0.018(8)
C30 0.112(9) 0.148(12) 0.109(9) 0.056(9) -0.051(7) -0.010(8)
C31 0.078(5) 0.074(6) 0.053(5) 0.012(4) -0.007(4) -0.011(4)
C32 0.081(5) 0.041(4) 0.081(6) -0.011(4) -0.011(4) 0.009(4)
C33 0.126(9) 0.094(9) 0.110(10) -0.017(7) -0.009(7) 0.037(7)
C34 0.223(15) 0.106(10) 0.076(9) -0.011(7) 0.027(9) 0.064(10)
C35 0.186(12) 0.082(7) 0.067(7) -0.037(6) -0.035(6) 0.056(7)
C36 0.054(4) 0.083(6) 0.065(5) -0.016(4) 0.008(3) -0.008(4)
C37 0.086(7) 0.117(10) 0.133(11) 0.007(8) 0.041(7) -0.033(7)
C38 0.086(7) 0.079(8) 0.217(15) 0.017(9) 0.058(8) -0.021(6)
C39 0.092(7) 0.067(7) 0.182(13) -0.016(7) 0.050(7) -0.032(5)

loop_
_atom_type_symbol
_atom_type_description
_atom_type_scat_dispersion_real
_atom_type_scat_dispersion_imag
_atom_type_scat_source
C C 0.0033 0.0016 'International Tables Vol C Tables 4.2.6.8 and 6.1.1.4'
H H 0.0000 0.0000 'International Tables Vol C Tables 4.2.6.8 and 6.1.1.4'
N N 0.0061 0.0033 'International Tables Vol C Tables 4.2.6.8 and 6.1.1.4'
O O 0.0106 0.0060 'International Tables Vol C Tables 4.2.6.8 and 6.1.1.4'
Ca Ca 0.2262 0.3064 'International Tables Vol C Tables 4.2.6.8 and 6.1.1.4'

loop_
_geom_angle_atom_site_label_1
_geom_angle_atom_site_label_2
_geom_angle_atom_site_label_3
_geom_angle
_geom_angle_site_symmetry_1
_geom_angle_site_symmetry_3
_geom_angle_publ_flag
N1 Ca1 O3 135.35(17) . . ?
N1 Ca1 N3 82.15(17) . . ?
O3 Ca1 N3 136.03(19) . . ?
N1 Ca1 O1 136.78(17) . . ?
O3 Ca1 O1 79.52(16) . . ?
N3 Ca1 O1 83.80(17) . . ?
N1 Ca1 N2 81.08(17) . . ?
O3 Ca1 N2 83.92(17) . . ?
N3 Ca1 N2 80.52(17) . . ?
O1 Ca1 N2 136.04(18) . . ?
N1 Ca1 O2 83.79(18) . . ?
O3 Ca1 O2 79.60(17) . . ?
N3 Ca1 O2 136.01(18) . . ?
O1 Ca1 O2 78.59(17) . . ?
N2 Ca1 O2 137.57(17) . . ?
N1 Ca1 Ca2 49.68(14) . . ?
O3 Ca1 Ca2 131.56(13) . . ?
N3 Ca1 Ca2 48.93(12) . . ?
O1 Ca1 Ca2 132.72(13) . . ?
N2 Ca1 Ca2 47.64(11) . . ?
O2 Ca1 Ca2 133.46(11) . . ?
N2 Ca2 N2 180.0(2) 2_655 . ?
N2 Ca2 N3 79.02(15) 2_655 2_655 ?
N2 Ca2 N3 100.98(15) . 2_655 ?
N2 Ca2 N3 100.98(15) 2_655 . ?
N2 Ca2 N3 79.02(15) . . ?
N3 Ca2 N3 180.0(2) 2_655 . ?
N2 Ca2 N1 78.62(17) 2_655 2_655 ?
N2 Ca2 N1 101.38(17) . 2_655 ?
N3 Ca2 N1 77.72(17) 2_655 2_655 ?
N3 Ca2 N1 102.28(17) . 2_655 ?
N2 Ca2 N1 101.38(17) 2_655 . ?
N2 Ca2 N1 78.62(17) . . ?
N3 Ca2 N1 102.28(17) 2_655 . ?
N3 Ca2 N1 77.72(17) . . ?
N1 Ca2 N1 180.0(3) 2_655 . ?
N2 Ca2 Ca1 47.94(13) 2_655 2_655 ?
N2 Ca2 Ca1 132.06(13) . 2_655 ?
N3 Ca2 Ca1 46.64(11) 2_655 2_655 ?
N3 Ca2 Ca1 133.36(11) . 2_655 ?
N1 Ca2 Ca1 46.13(11) 2_655 2_655 ?
N1 Ca2 Ca1 133.87(11) . 2_655 ?
N2 Ca2 Ca1 132.06(13) 2_655 . ?
N2 Ca2 Ca1 47.94(13) . . ?
N3 Ca2 Ca1 133.36(11) 2_655 . ?
N3 Ca2 Ca1 46.64(11) . . ?
N1 Ca2 Ca1 133.87(11) 2_655 . ?
N1 Ca2 Ca1 46.13(11) . . ?
Ca1 Ca2 Ca1 180.00(5) 2_655 . ?
C28 O1 C31 106.1(5) . . ?
C28 O1 Ca1 125.5(5) . . ?
C31 O1 Ca1 127.9(4) . . ?
C35 O2 C32 107.7(6) . . ?
C35 O2 Ca1 125.8(5) . . ?
C32 O2 Ca1 126.1(4) . . ?
C39 O3 C36 108.0(6) . . ?
C39 O3 Ca1 125.0(5) . . ?
C36 O3 Ca1 126.4(5) . . ?
C1 N1 Ca1 129.4(5) . . ?
C1 N1 Ca2 139.3(4) . . ?
Ca1 N1 Ca2 84.20(16) . . ?
C1 N1 H1A 98.3 . . ?
Ca1 N1 H1A 98.3 . . ?
Ca2 N1 H1A 98.3 . . ?
C10 N2 Ca2 137.8(4) . . ?
C10 N2 Ca1 131.1(4) . . ?
Ca2 N2 Ca1 84.42(14) . . ?
C10 N2 H2A 98.1 . . ?
Ca2 N2 H2A 98.1 . . ?
Ca1 N2 H2A 98.1 . . ?
C19 N3 Ca1 131.4(4) . . ?
C19 N3 Ca2 137.4(4) . . ?
Ca1 N3 Ca2 84.43(14) . . ?
C19 N3 H3B 98.1 . . ?
Ca1 N3 H3B 98.1 . . ?
Ca2 N3 H3B 98.1 . . ?
N1 C1 C2 121.8(6) . . ?
N1 C1 C6 122.0(6) . . ?
C2 C1 C6 116.2(6) . . ?
C3 C2 C1 119.0(7) . . ?
C3 C2 C7 119.3(7) . . ?
C1 C2 C7 121.7(6) . . ?
C4 C3 C2 124.2(8) . . ?
C4 C3 H3A 117.9 . . ?
C2 C3 H3A 117.9 . . ?
C3 C4 C5 117.5(7) . . ?
C3 C4 C8 123.2(9) . . ?
C5 C4 C8 119.3(9) . . ?
C4 C5 C6 121.2(8) . . ?
C4 C5 H5A 119.4 . . ?
C6 C5 H5A 119.4 . . ?
C5 C6 C1 121.7(7) . . ?
C5 C6 C9 119.0(7) . . ?
C1 C6 C9 119.2(6) . . ?
C2 C7 H7A 109.5 . . ?
C2 C7 H7B 109.5 . . ?
H7A C7 H7B 109.5 . . ?
C2 C7 H7C 109.5 . . ?
H7A C7 H7C 109.5 . . ?
H7B C7 H7C 109.5 . . ?
C4 C8 H8A 109.5 . . ?
C4 C8 H8B 109.5 . . ?
H8A C8 H8B 109.5 . . ?
C4 C8 H8C 109.5 . . ?
H8A C8 H8C 109.5 . . ?
H8B C8 H8C 109.5 . . ?
C6 C9 H9A 109.5 . . ?
C6 C9 H9B 109.5 . . ?
H9A C9 H9B 109.5 . . ?
C6 C9 H9C 109.5 . . ?
H9A C9 H9C 109.5 . . ?
H9B C9 H9C 109.5 . . ?
N2 C10 C15 120.0(6) . . ?
N2 C10 C11 122.9(6) . . ?
C15 C10 C11 117.1(6) . . ?
C12 C11 C10 120.5(8) . . ?
C12 C11 C16 118.6(8) . . ?
C10 C11 C16 120.9(6) . . ?
C11 C12 C13 122.1(9) . . ?
C11 C12 H12A 118.9 . . ?
C13 C12 H12A 118.9 . . ?
C12 C13 C14 117.7(7) . . ?
C12 C13 C17 122.1(9) . . ?
C14 C13 C17 120.2(10) . . ?
C15 C14 C13 122.8(8) . . ?
C15 C14 H14A 118.6 . . ?
C13 C14 H14A 118.6 . . ?
C14 C15 C10 119.7(7) . . ?
C14 C15 C18 119.5(7) . . ?
C10 C15 C18 120.7(6) . . ?
C11 C16 H16A 109.5 . . ?
C11 C16 H16B 109.5 . . ?
H16A C16 H16B 109.5 . . ?
C11 C16 H16C 109.5 . . ?
H16A C16 H16C 109.5 . . ?
H16B C16 H16C 109.5 . . ?
C13 C17 H17A 109.5 . . ?
C13 C17 H17B 109.5 . . ?
H17A C17 H17B 109.5 . . ?
C13 C17 H17C 109.5 . . ?
H17A C17 H17C 109.5 . . ?
H17B C17 H17C 109.5 . . ?
C15 C18 H18A 109.5 . . ?
C15 C18 H18B 109.5 . . ?
H18A C18 H18B 109.5 . . ?
C15 C18 H18C 109.5 . . ?
H18A C18 H18C 109.5 . . ?
H18B C18 H18C 109.5 . . ?
N3 C19 C20 123.1(6) . . ?
N3 C19 C24 120.5(5) . . ?
C20 C19 C24 116.4(6) . . ?
C21 C20 C19 119.9(8) . . ?
C21 C20 C26 119.2(6) . . ?
C19 C20 C26 121.0(6) . . ?
C22 C21 C20 123.9(7) . . ?
C22 C21 H21A 118.1 . . ?
C20 C21 H21A 118.1 . . ?
C21 C22 C23 115.9(7) . . ?
C21 C22 C25 121.6(9) . . ?
C23 C22 C25 122.5(9) . . ?
C22 C23 C24 124.0(8) . . ?
C22 C23 H23A 118.0 . . ?
C24 C23 H23A 118.0 . . ?
C23 C24 C19 119.9(6) . . ?
C23 C24 C27 120.9(7) . . ?
C19 C24 C27 119.1(6) . . ?
C22 C25 H25A 109.5 . . ?
C22 C25 H25B 109.5 . . ?
H25A C25 H25B 109.5 . . ?
C22 C25 H25C 109.5 . . ?
H25A C25 H25C 109.5 . . ?
H25B C25 H25C 109.5 . . ?
C20 C26 H26A 109.5 . . ?
C20 C26 H26B 109.5 . . ?
H26A C26 H26B 109.5 . . ?
C20 C26 H26C 109.5 . . ?
H26A C26 H26C 109.5 . . ?
H26B C26 H26C 109.5 . . ?
C24 C27 H27A 109.5 . . ?
C24 C27 H27B 109.5 . . ?
H27A C27 H27B 109.5 . . ?
C24 C27 H27C 109.5 . . ?
H27A C27 H27C 109.5 . . ?
H27B C27 H27C 109.5 . . ?
O1 C28 C29 109.9(8) . . ?
O1 C28 H28A 125.1 . . ?
C29 C28 H28A 125.1 . . ?
C28 C29 C30 106.9(8) . . ?
C28 C29 H29A 110.3 . . ?
C30 C29 H29A 110.3 . . ?
C28 C29 H29B 110.3 . . ?
C30 C29 H29B 110.3 . . ?
H29A C29 H29B 108.6 . . ?
C29 C30 C31 105.2(8) . . ?
C29 C30 H30A 110.7 . . ?
C31 C30 H30A 110.7 . . ?
C29 C30 H30B 110.7 . . ?
C31 C30 H30B 110.7 . . ?
H30A C30 H30B 108.8 . . ?
O1 C31 C30 106.8(7) . . ?
O1 C31 H31A 110.4 . . ?
C30 C31 H31A 110.4 . . ?
O1 C31 H31B 110.4 . . ?
C30 C31 H31B 110.4 . . ?
H31A C31 H31B 108.6 . . ?
O2 C32 C33 105.9(7) . . ?
O2 C32 H32A 110.6 . . ?
C33 C32 H32A 110.6 . . ?
O2 C32 H32B 110.6 . . ?
C33 C32 H32B 110.6 . . ?
H32A C32 H32B 108.7 . . ?
C32 C33 C34 106.0(9) . . ?
C32 C33 H33A 110.5 . . ?
C34 C33 H33A 110.5 . . ?
C32 C33 H33B 110.5 . . ?
C34 C33 H33B 110.5 . . ?
H33A C33 H33B 108.7 . . ?
C35 C34 C33 105.1(11) . . ?
C35 C34 H34A 110.7 . . ?
C33 C34 H34A 110.7 . . ?
C35 C34 H34B 110.7 . . ?
C33 C34 H34B 110.7 . . ?
H34A C34 H34B 108.8 . . ?
O2 C35 C34 109.9(9) . . ?
O2 C35 H35A 109.7 . . ?
C34 C35 H35A 109.7 . . ?
O2 C35 H35B 109.7 . . ?
C34 C35 H35B 109.7 . . ?
H35A C35 H35B 108.2 . . ?
C37 C36 O3 106.5(8) . . ?
C37 C36 H36A 110.4 . . ?
O3 C36 H36A 110.4 . . ?
C37 C36 H36B 110.4 . . ?
O3 C36 H36B 110.4 . . ?
H36A C36 H36B 108.6 . . ?
C36 C37 C38 104.3(8) . . ?
C36 C37 H37A 110.9 . . ?
C38 C37 H37A 110.9 . . ?
C36 C37 H37B 110.9 . . ?
C38 C37 H37B 110.9 . . ?
H37A C37 H37B 108.9 . . ?
C39 C38 C37 107.6(8) . . ?
C39 C38 H38A 110.2 . . ?
C37 C38 H38A 110.2 . . ?
C39 C38 H38B 110.2 . . ?
C37 C38 H38B 110.2 . . ?
H38A C38 H38B 108.5 . . ?
C38 C39 O3 108.5(9) . . ?
C38 C39 H39A 110.0 . . ?
O3 C39 H39A 110.0 . . ?
C38 C39 H39B 110.0 . . ?
O3 C39 H39B 110.0 . . ?
H39A C39 H39B 108.4 . . ?

loop_
_geom_bond_atom_site_label_1
_geom_bond_atom_site_label_2
_geom_bond_distance
_geom_bond_site_symmetry_2
_geom_bond_publ_flag
Ca1 N1 2.467(5) . ?
Ca1 O3 2.476(4) . ?
Ca1 N3 2.487(5) . ?
Ca1 O1 2.513(4) . ?
Ca1 N2 2.541(6) . ?
Ca1 O2 2.553(5) . ?
Ca1 Ca2 3.4054(13) . ?
Ca2 N2 2.528(5) 2_655 ?
Ca2 N2 2.528(5) . ?
Ca2 N3 2.580(5) 2_655 ?
Ca2 N3 2.580(5) . ?
Ca2 N1 2.610(6) 2_655 ?
Ca2 N1 2.610(6) . ?
Ca2 Ca1 3.4054(13) 2_655 ?
O1 C28 1.414(9) . ?
O1 C31 1.458(8) . ?
O2 C35 1.447(11) . ?
O2 C32 1.459(9) . ?
O3 C39 1.452(11) . ?
O3 C36 1.461(9) . ?
N1 C1 1.406(9) . ?
N1 H1A 0.9300 . ?
N2 C10 1.401(7) . ?
N2 H2A 0.9300 . ?
N3 C19 1.408(7) . ?
N3 H3B 0.9300 . ?
C1 C2 1.427(9) . ?
C1 C6 1.431(10) . ?
C2 C3 1.427(11) . ?
C2 C7 1.510(11) . ?
C3 C4 1.371(12) . ?
C3 H3A 0.9500 . ?
C4 C5 1.378(12) . ?
C4 C8 1.581(12) . ?
C5 C6 1.423(11) . ?
C5 H5A 0.9500 . ?
C6 C9 1.495(11) . ?
C7 H7A 0.9800 . ?
C7 H7B 0.9800 . ?
C7 H7C 0.9800 . ?
C8 H8A 0.9800 . ?
C8 H8B 0.9800 . ?
C8 H8C 0.9800 . ?
C9 H9A 0.9800 . ?
C9 H9B 0.9800 . ?
C9 H9C 0.9800 . ?
C10 C15 1.424(10) . ?
C10 C11 1.465(10) . ?
C11 C12 1.389(9) . ?
C11 C16 1.500(12) . ?
C12 C13 1.395(14) . ?
C12 H12A 0.9500 . ?
C13 C14 1.409(14) . ?
C13 C17 1.530(11) . ?
C14 C15 1.404(10) . ?
C14 H14A 0.9500 . ?
C15 C18 1.499(12) . ?
C16 H16A 0.9800 . ?
C16 H16B 0.9800 . ?
C16 H16C 0.9800 . ?
C17 H17A 0.9800 . ?
C17 H17B 0.9800 . ?
C17 H17C 0.9800 . ?
C18 H18A 0.9800 . ?
C18 H18B 0.9800 . ?
C18 H18C 0.9800 . ?
C19 C20 1.421(9) . ?
C19 C24 1.424(10) . ?
C20 C21 1.409(10) . ?
C20 C26 1.510(11) . ?
C21 C22 1.367(13) . ?
C21 H21A 0.9500 . ?
C22 C23 1.376(11) . ?
C22 C25 1.515(11) . ?
C23 C24 1.398(10) . ?
C23 H23A 0.9500 . ?
C24 C27 1.485(11) . ?
C25 H25A 0.9800 . ?
C25 H25B 0.9800 . ?
C25 H25C 0.9800 . ?
C26 H26A 0.9800 . ?
C26 H26B 0.9800 . ?
C26 H26C 0.9800 . ?
C27 H27A 0.9800 . ?
C27 H27B 0.9800 . ?
C27 H27C 0.9800 . ?
C28 C29 1.441(12) . ?
C28 H28A 0.9500 . ?
C29 C30 1.462(14) . ?
C29 H29A 0.9900 . ?
C29 H29B 0.9900 . ?
C30 C31 1.468(12) . ?
C30 H30A 0.9900 . ?
C30 H30B 0.9900 . ?
C31 H31A 0.9900 . ?
C31 H31B 0.9900 . ?
C32 C33 1.508(14) . ?
C32 H32A 0.9900 . ?
C32 H32B 0.9900 . ?
C33 C34 1.519(16) . ?
C33 H33A 0.9900 . ?
C33 H33B 0.9900 . ?
C34 C35 1.477(15) . ?
C34 H34A 0.9900 . ?
C34 H34B 0.9900 . ?
C35 H35A 0.9900 . ?
C35 H35B 0.9900 . ?
C36 C37 1.458(13) . ?
C36 H36A 0.9900 . ?
C36 H36B 0.9900 . ?
C37 C38 1.543(18) . ?
C37 H37A 0.9900 . ?
C37 H37B 0.9900 . ?
C38 C39 1.411(12) . ?
C38 H38A 0.9900 . ?
C38 H38B 0.9900 . ?
C39 H39A 0.9900 . ?
C39 H39B 0.9900 . ?
